data_4083726
loop_
_publ_author_name
'Haumesser, Julien'
'Gisselbrecht, Jean-Paul'
'Karmazin-Brelot, Lydia'
'Bailly, Corinne'
'Weiss, Jean'
'Ruppert, Romain'

_publ_section_title
;
 Synthesis and Electrochemical Studies of Porphyrin Dimers Linked by
 Metallocarbenes
;
_journal_issue 18
_journal_name_full Organometallics
_journal_page_first 4923
_journal_paper_doi 10.1021/om5002099
_journal_volume 33
_journal_year 2014
_chemical_formula_moiety 'C94 H78 I2 N14 Ni2 O2 Pd, 4(C H Cl3)'
_chemical_formula_sum 'C98 H82 Cl12 I2 N14 Ni2 O2 Pd'
_chemical_formula_weight 2390.80
_chemical_name_systematic
;
 ?
;
_space_group_IT_number 2
_symmetry_cell_setting triclinic
_symmetry_space_group_name_Hall '-P 1'
_symmetry_space_group_name_H-M 'P -1'
_atom_sites_solution_hydrogens geom
_atom_sites_solution_primary direct
_atom_sites_solution_secondary difmap
_audit_creation_method SHELXL-97
_cell_angle_alpha 82.6600(10)
_cell_angle_beta 80.1600(10)
_cell_angle_gamma 84.0110(10)
_cell_formula_units_Z 1
_cell_length_a 11.2733(4)
_cell_length_b 13.0163(5)
_cell_length_c 17.8311(7)
_cell_measurement_reflns_used 9967
_cell_measurement_temperature 173(2)
_cell_measurement_theta_max 29.99
_cell_measurement_theta_min 2.73
_cell_volume 2547.73(17)
_computing_cell_refinement 'Bruker SAINT'
_computing_data_collection 'Bruker APEX2'
_computing_data_reduction 'Bruker SAINT'
_computing_molecular_graphics 'Bruker SHELXTL'
_computing_publication_material 'Bruker SHELXTL'
_computing_structure_refinement 'SHELXL-97 (Sheldrick, 2008)'
_computing_structure_solution 'SHELXS-97 (Sheldrick, 2008)'
_diffrn_ambient_temperature 173(2)
_diffrn_measured_fraction_theta_full 0.990
_diffrn_measured_fraction_theta_max 0.990
_diffrn_measurement_device_type 'Bruker APEX-II CCD'
_diffrn_measurement_method '\f and \w scans'
_diffrn_radiation_monochromator graphite
_diffrn_radiation_source 'fine-focus sealed tube'
_diffrn_radiation_type MoK\a
_diffrn_radiation_wavelength 0.71073
_diffrn_reflns_av_R_equivalents 0.0193
_diffrn_reflns_av_sigmaI/netI 0.0274
_diffrn_reflns_limit_h_max 15
_diffrn_reflns_limit_h_min -15
_diffrn_reflns_limit_k_max 18
_diffrn_reflns_limit_k_min -18
_diffrn_reflns_limit_l_max 25
_diffrn_reflns_limit_l_min -25
_diffrn_reflns_number 39580
_diffrn_reflns_theta_full 30.09
_diffrn_reflns_theta_max 30.09
_diffrn_reflns_theta_min 1.84
_exptl_absorpt_coefficient_mu 1.516
_exptl_absorpt_correction_T_max 0.7721
_exptl_absorpt_correction_T_min 0.6763
_exptl_absorpt_correction_type multi-scan
_exptl_absorpt_process_details sadabs
_exptl_crystal_colour red
_exptl_crystal_density_diffrn 1.558
_exptl_crystal_density_method 'not measured'
_exptl_crystal_description prism
_exptl_crystal_F_000 1196
_exptl_crystal_size_max 0.28
_exptl_crystal_size_mid 0.20
_exptl_crystal_size_min 0.18
_refine_diff_density_max 2.599
_refine_diff_density_min -1.044
_refine_diff_density_rms 0.142
_refine_ls_extinction_method none
_refine_ls_goodness_of_fit_ref 1.061
_refine_ls_hydrogen_treatment constr
_refine_ls_matrix_type full
_refine_ls_number_parameters 596
_refine_ls_number_reflns 14819
_refine_ls_number_restraints 0
_refine_ls_restrained_S_all 1.061
_refine_ls_R_factor_all 0.0720
_refine_ls_R_factor_gt 0.0506
_refine_ls_shift/su_max 0.001
_refine_ls_shift/su_mean 0.000
_refine_ls_structure_factor_coef Fsqd
_refine_ls_weighting_details 'calc w=1/[\s^2^(Fo^2^)+(0.0693P)^2^+9.1173P] where P=(Fo^2^+2Fc^2^)/3'
_refine_ls_weighting_scheme calc
_refine_ls_wR_factor_gt 0.1342
_refine_ls_wR_factor_ref 0.1535
_reflns_number_gt 11365
_reflns_number_total 14819
_reflns_threshold_expression I>2\s(I)
_cod_data_source_file om5002099_si_001.cif
_cod_data_source_block jwjh120103
_cod_depositor_comments
;
The following automatic conversions were performed:

'_symmetry_cell_setting' value 'Triclinic' changed to 'triclinic'
according to
/usr/data/users/saulius/crontab/automatic-downloads/rss-feeds/ACS/lib/dictionaries/cif_core.dic
dictionary named 'cif_core.dic' version 2.4.2 from 2011-04-26.

Automatic conversion script
Id: cif_fix_values 2281 2013-09-26 08:29:07Z andrius 
;
_cod_database_code 4083726

loop_
_symmetry_equiv_pos_as_xyz
'x, y, z'
'-x, -y, -z'

loop_
_atom_site_label
_atom_site_type_symbol
_atom_site_fract_x
_atom_site_fract_y
_atom_site_fract_z
_atom_site_U_iso_or_equiv
_atom_site_adp_type
_atom_site_occupancy
_atom_site_symmetry_multiplicity
_atom_site_calc_flag
_atom_site_refinement_flags
C1 C 0.8227(3) 0.0384(3) 0.38710(17) 0.0177(6) Uani 1 1 d .
C2 C 0.8858(3) -0.0290(3) 0.44006(19) 0.0226(6) Uani 1 1 d .
H2 H 0.8752 -0.0282 0.4940 0.027 Uiso 1 1 calc R
C3 C 0.9636(3) -0.0940(3) 0.39789(19) 0.0240(7) Uani 1 1 d .
H3 H 1.0216 -0.1449 0.4163 0.029 Uiso 1 1 calc R
C4 C 0.9420(3) -0.0720(3) 0.32042(17) 0.0194(6) Uani 1 1 d .
C5 C 0.9893(3) -0.1328(3) 0.26133(19) 0.0198(6) Uani 1 1 d .
C6 C 0.9449(3) -0.1177(3) 0.1922(2) 0.0218(6) Uani 1 1 d .
C7 C 0.9638(3) -0.1935(3) 0.1391(2) 0.0253(7) Uani 1 1 d .
H7 H 1.0118 -0.2578 0.1430 0.030 Uiso 1 1 calc R
C8 C 0.9005(3) -0.1563(3) 0.0822(2) 0.0250(7) Uani 1 1 d .
H8 H 0.8930 -0.1910 0.0397 0.030 Uiso 1 1 calc R
C9 C 0.8463(3) -0.0546(3) 0.09786(19) 0.0202(6) Uani 1 1 d .
C10 C 0.7951(3) 0.0171(3) 0.04543(19) 0.0205(6) Uani 1 1 d .
C11 C 0.7677(3) 0.1206(3) 0.05885(18) 0.0217(6) Uani 1 1 d .
C12 C 0.7466(4) 0.2036(3) 0.0001(2) 0.0273(7) Uani 1 1 d .
H12 H 0.7438 0.1967 -0.0519 0.033 Uiso 1 1 calc R
C13 C 0.7316(4) 0.2925(3) 0.0325(2) 0.0273(7) Uani 1 1 d .
H13 H 0.7197 0.3607 0.0072 0.033 Uiso 1 1 calc R
C14 C 0.7369(3) 0.2652(3) 0.11270(19) 0.0216(6) Uani 1 1 d .
C15 C 0.7088(3) 0.3347(2) 0.1674(2) 0.0211(6) Uani 1 1 d .
C16 C 0.7028(3) 0.3018(3) 0.24501(19) 0.0214(6) Uani 1 1 d .
C17 C 0.6502(3) 0.3634(3) 0.3051(2) 0.0253(7) Uani 1 1 d .
H17 H 0.6203 0.4345 0.2990 0.030 Uiso 1 1 calc R
C18 C 0.6506(3) 0.3026(3) 0.3720(2) 0.0236(7) Uani 1 1 d .
H18 H 0.6192 0.3214 0.4218 0.028 Uiso 1 1 calc R
C19 C 0.7084(3) 0.2032(3) 0.35306(18) 0.0191(6) Uani 1 1 d .
C20 C 0.7442(3) 0.1233(3) 0.40578(18) 0.0188(6) Uani 1 1 d .
C21 C 1.0819(3) -0.2208(3) 0.2736(2) 0.0225(6) Uani 1 1 d .
C22 C 1.0597(4) -0.3064(3) 0.3280(2) 0.0275(7) Uani 1 1 d .
H22 H 0.9840 -0.3083 0.3609 0.033 Uiso 1 1 calc R
C23 C 1.1472(4) -0.3887(3) 0.3343(2) 0.0333(8) Uani 1 1 d .
H23 H 1.1309 -0.4460 0.3721 0.040 Uiso 1 1 calc R
C24 C 1.2595(4) -0.3891(3) 0.2860(3) 0.0363(9) Uani 1 1 d .
C25 C 1.2810(4) -0.3035(3) 0.2325(2) 0.0311(8) Uani 1 1 d .
H25 H 1.3567 -0.3016 0.1995 0.037 Uiso 1 1 calc R
C26 C 1.1942(3) -0.2200(3) 0.2260(2) 0.0258(7) Uani 1 1 d .
H26 H 1.2113 -0.1621 0.1889 0.031 Uiso 1 1 calc R
C27 C 1.3530(6) -0.4801(5) 0.2920(4) 0.0628(17) Uani 1 1 d .
H27A H 1.4246 -0.4671 0.2535 0.094 Uiso 1 1 calc R
H27B H 1.3195 -0.5432 0.2832 0.094 Uiso 1 1 calc R
H27C H 1.3757 -0.4891 0.3433 0.094 Uiso 1 1 calc R
C28 C 0.7776(3) -0.0129(3) -0.02945(19) 0.0231(6) Uani 1 1 d .
C29 C 0.8738(4) -0.0528(3) -0.0809(2) 0.0270(7) Uani 1 1 d .
H29 H 0.9523 -0.0626 -0.0671 0.032 Uiso 1 1 calc R
C30 C 0.8581(4) -0.0785(3) -0.1513(2) 0.0323(8) Uani 1 1 d .
H30 H 0.9250 -0.1055 -0.1853 0.039 Uiso 1 1 calc R
C31 C 0.7449(4) -0.0647(3) -0.1715(2) 0.0357(9) Uani 1 1 d .
C32 C 0.6466(4) -0.0256(4) -0.1209(3) 0.0364(9) Uani 1 1 d .
H32 H 0.5680 -0.0173 -0.1346 0.044 Uiso 1 1 calc R
C33 C 0.6634(4) 0.0011(3) -0.0506(2) 0.0294(8) Uani 1 1 d .
H33 H 0.5967 0.0289 -0.0169 0.035 Uiso 1 1 calc R
C34 C 0.8197(6) -0.1283(6) -0.2922(3) 0.0653(17) Uani 1 1 d .
H34A H 0.8816 -0.0785 -0.3041 0.098 Uiso 1 1 calc R
H34B H 0.7916 -0.1392 -0.3394 0.098 Uiso 1 1 calc R
H34C H 0.8542 -0.1946 -0.2690 0.098 Uiso 1 1 calc R
C35 C 0.6735(3) 0.4463(3) 0.1434(2) 0.0243(7) Uani 1 1 d .
C36 C 0.7400(4) 0.5244(3) 0.1573(2) 0.0310(8) Uani 1 1 d .
H36 H 0.8087 0.5062 0.1820 0.037 Uiso 1 1 calc R
C37 C 0.7073(4) 0.6285(3) 0.1357(3) 0.0381(9) Uani 1 1 d .
H37 H 0.7543 0.6803 0.1454 0.046 Uiso 1 1 calc R
C38 C 0.6064(4) 0.6578(3) 0.0999(3) 0.0371(9) Uani 1 1 d .
C39 C 0.5398(4) 0.5803(3) 0.0864(3) 0.0365(9) Uani 1 1 d .
H39 H 0.4707 0.5985 0.0621 0.044 Uiso 1 1 calc R
C40 C 0.5727(4) 0.4770(3) 0.1079(2) 0.0309(8) Uani 1 1 d .
H40 H 0.5252 0.4254 0.0982 0.037 Uiso 1 1 calc R
C41 C 0.5723(6) 0.7713(4) 0.0769(4) 0.0570(15) Uani 1 1 d .
H41A H 0.5081 0.7777 0.0454 0.086 Uiso 1 1 calc R
H41B H 0.6431 0.8036 0.0475 0.086 Uiso 1 1 calc R
H41C H 0.5436 0.8063 0.1230 0.086 Uiso 1 1 calc R
C42 C 0.6166(3) 0.0868(3) 0.53131(18) 0.0195(6) Uani 1 1 d .
C43 C 0.7131(4) 0.1795(3) 0.5932(2) 0.0276(7) Uani 1 1 d .
H43 H 0.7339 0.2102 0.6342 0.033 Uiso 1 1 calc R
C44 C 0.5423(4) 0.0829(3) 0.6733(2) 0.0305(8) Uani 1 1 d .
H44A H 0.5778 0.0994 0.7170 0.037 Uiso 1 1 calc R
H44B H 0.5387 0.0066 0.6782 0.037 Uiso 1 1 calc R
C45 C 0.4153(4) 0.1354(4) 0.6773(2) 0.0372(10) Uani 1 1 d .
H45A H 0.3660 0.1081 0.7257 0.045 Uiso 1 1 calc R
H45B H 0.3792 0.1166 0.6345 0.045 Uiso 1 1 calc R
C46 C 0.4085(4) 0.2536(4) 0.6732(3) 0.0480(12) Uani 1 1 d .
H46A H 0.4393 0.2730 0.7178 0.058 Uiso 1 1 calc R
H46B H 0.4611 0.2812 0.6262 0.058 Uiso 1 1 calc R
C47 C 0.2800(5) 0.3034(6) 0.6726(4) 0.0658(17) Uani 1 1 d .
H47A H 0.2547 0.2959 0.6238 0.099 Uiso 1 1 calc R
H47B H 0.2773 0.3773 0.6789 0.099 Uiso 1 1 calc R
H47C H 0.2253 0.2688 0.7148 0.099 Uiso 1 1 calc R
C48 C -0.0572(5) 0.3560(4) 0.4040(3) 0.0464(11) Uani 1 1 d .
H48 H -0.1153 0.3010 0.4173 0.056 Uiso 1 1 calc R
C49 C 0.1606(7) 0.4207(5) 1.0715(4) 0.0642(17) Uani 1 1 d .
H49 H 0.1920 0.4477 1.0175 0.077 Uiso 1 1 calc R
N1 N 0.8570(2) 0.0129(2) 0.31354(15) 0.0176(5) Uani 1 1 d .
N2 N 0.8706(3) -0.0332(2) 0.16798(15) 0.0188(5) Uani 1 1 d .
N3 N 0.7651(3) 0.1594(2) 0.12756(15) 0.0188(5) Uani 1 1 d .
N4 N 0.7390(3) 0.2022(2) 0.27483(15) 0.0185(5) Uani 1 1 d .
N5 N 0.7068(3) 0.1337(2) 0.48561(15) 0.0189(5) Uani 1 1 d .
N6 N 0.7689(3) 0.1930(3) 0.52259(18) 0.0260(6) Uani 1 1 d .
N7 N 0.6209(3) 0.1160(2) 0.60121(16) 0.0223(6) Uani 1 1 d .
O1 O 0.7187(4) -0.0879(3) -0.2390(2) 0.0585(11) Uani 1 1 d .
Cl1 Cl 0.07545(14) 0.31073(14) 0.44038(9) 0.0623(4) Uani 1 1 d .
Cl2 Cl -0.02765(15) 0.38404(16) 0.30419(8) 0.0667(4) Uani 1 1 d .
Cl3 Cl -0.12332(17) 0.46875(14) 0.44475(10) 0.0679(4) Uani 1 1 d .
Cl4 Cl 0.2673(2) 0.32868(18) 1.10571(16) 0.0963(7) Uani 1 1 d .
Cl5 Cl 0.02503(19) 0.36241(17) 1.07364(16) 0.0933(7) Uani 1 1 d .
Cl6 Cl 0.1330(3) 0.52455(13) 1.12798(11) 0.0944(8) Uani 1 1 d .
Ni1 Ni 0.80705(4) 0.08529(3) 0.22106(2) 0.01615(9) Uani 1 1 d .
Pd1 Pd 0.5000 0.0000 0.5000 0.01888(8) Uani 1 2 d S
I1 I 0.37861(2) 0.16949(2) 0.451130(17) 0.03425(8) Uani 1 1 d .

loop_
_atom_site_aniso_label
_atom_site_aniso_U_11
_atom_site_aniso_U_22
_atom_site_aniso_U_33
_atom_site_aniso_U_23
_atom_site_aniso_U_13
_atom_site_aniso_U_12
C1 0.0178(14) 0.0214(15) 0.0132(13) -0.0010(11) -0.0029(11) 0.0006(11)
C2 0.0242(16) 0.0268(17) 0.0167(14) -0.0023(12) -0.0068(12) 0.0048(13)
C3 0.0243(17) 0.0281(17) 0.0182(15) 0.0001(12) -0.0068(12) 0.0067(13)
C4 0.0217(15) 0.0256(16) 0.0109(13) -0.0017(11) -0.0059(11) 0.0037(12)
C5 0.0198(15) 0.0159(14) 0.0217(15) -0.0011(11) -0.0034(12) 0.0064(11)
C6 0.0224(16) 0.0200(15) 0.0218(15) -0.0013(12) -0.0046(12) 0.0046(12)
C7 0.0286(18) 0.0227(16) 0.0251(16) -0.0066(13) -0.0067(14) 0.0042(13)
C8 0.0295(18) 0.0216(16) 0.0245(16) -0.0043(12) -0.0066(14) 0.0017(13)
C9 0.0230(16) 0.0196(15) 0.0184(14) -0.0040(11) -0.0047(12) 0.0004(12)
C10 0.0197(15) 0.0240(16) 0.0179(14) -0.0010(12) -0.0040(11) -0.0020(12)
C11 0.0250(16) 0.0240(16) 0.0154(14) 0.0000(11) -0.0039(12) 0.0000(12)
C12 0.039(2) 0.0255(17) 0.0163(15) 0.0005(12) -0.0060(14) 0.0009(15)
C13 0.038(2) 0.0232(17) 0.0187(15) 0.0037(12) -0.0068(14) 0.0015(14)
C14 0.0274(17) 0.0201(15) 0.0163(14) 0.0028(11) -0.0051(12) -0.0009(12)
C15 0.0265(16) 0.0130(14) 0.0239(15) 0.0005(11) -0.0081(13) 0.0011(12)
C16 0.0241(16) 0.0191(15) 0.0208(15) -0.0004(12) -0.0062(12) 0.0020(12)
C17 0.0297(18) 0.0213(16) 0.0244(16) -0.0024(13) -0.0067(14) 0.0046(13)
C18 0.0273(17) 0.0197(15) 0.0224(15) -0.0043(12) -0.0040(13) 0.0070(13)
C19 0.0192(15) 0.0204(15) 0.0176(14) -0.0021(11) -0.0026(11) -0.0014(11)
C20 0.0179(14) 0.0235(15) 0.0151(13) -0.0035(11) -0.0034(11) 0.0000(11)
C21 0.0221(16) 0.0235(16) 0.0226(15) -0.0065(12) -0.0092(12) 0.0083(12)
C22 0.0273(18) 0.0243(17) 0.0299(18) 0.0001(14) -0.0058(14) 0.0010(14)
C23 0.041(2) 0.0219(18) 0.036(2) -0.0003(15) -0.0122(17) 0.0073(15)
C24 0.041(2) 0.032(2) 0.037(2) -0.0089(16) -0.0162(18) 0.0152(17)
C25 0.0297(19) 0.035(2) 0.0279(18) -0.0114(15) -0.0041(15) 0.0103(15)
C26 0.0306(18) 0.0271(17) 0.0187(15) -0.0049(12) -0.0044(13) 0.0054(14)
C27 0.065(4) 0.047(3) 0.068(4) -0.004(3) -0.015(3) 0.036(3)
C28 0.0279(17) 0.0234(16) 0.0192(15) -0.0007(12) -0.0081(13) -0.0028(13)
C29 0.0315(19) 0.0293(18) 0.0203(16) -0.0026(13) -0.0054(14) -0.0008(14)
C30 0.043(2) 0.032(2) 0.0220(17) -0.0073(14) -0.0064(15) 0.0049(16)
C31 0.050(3) 0.034(2) 0.0294(19) -0.0087(16) -0.0215(18) 0.0018(18)
C32 0.037(2) 0.038(2) 0.039(2) -0.0064(17) -0.0227(18) 0.0061(17)
C33 0.032(2) 0.0299(19) 0.0276(18) -0.0047(14) -0.0124(15) 0.0044(15)
C34 0.082(4) 0.081(4) 0.040(3) -0.033(3) -0.022(3) 0.006(3)
C35 0.0314(18) 0.0182(15) 0.0216(15) 0.0020(12) -0.0059(13) 0.0030(13)
C36 0.033(2) 0.0248(18) 0.037(2) -0.0001(15) -0.0134(16) -0.0002(15)
C37 0.042(2) 0.0238(19) 0.049(3) -0.0002(17) -0.013(2) -0.0031(17)
C38 0.042(2) 0.0208(18) 0.045(2) 0.0052(16) -0.0067(19) 0.0051(16)
C39 0.038(2) 0.028(2) 0.043(2) 0.0036(16) -0.0160(18) 0.0073(16)
C40 0.035(2) 0.0234(18) 0.035(2) 0.0009(14) -0.0124(16) 0.0015(15)
C41 0.064(4) 0.024(2) 0.077(4) 0.013(2) -0.016(3) 0.009(2)
C42 0.0198(15) 0.0226(15) 0.0152(13) -0.0021(11) -0.0026(11) 0.0027(12)
C43 0.0302(19) 0.0329(19) 0.0223(16) -0.0093(14) -0.0074(14) -0.0014(15)
C44 0.041(2) 0.035(2) 0.0141(15) -0.0014(13) 0.0012(14) -0.0047(16)
C45 0.033(2) 0.056(3) 0.0236(18) -0.0110(17) 0.0047(15) -0.0132(19)
C46 0.032(2) 0.050(3) 0.060(3) -0.010(2) -0.004(2) 0.001(2)
C47 0.038(3) 0.088(5) 0.068(4) -0.017(3) -0.006(3) 0.015(3)
C48 0.044(3) 0.050(3) 0.045(3) 0.006(2) -0.010(2) -0.011(2)
C49 0.087(5) 0.045(3) 0.058(3) -0.012(3) 0.008(3) -0.018(3)
N1 0.0172(12) 0.0203(13) 0.0145(11) -0.0002(9) -0.0034(9) 0.0018(10)
N2 0.0194(13) 0.0201(13) 0.0167(12) -0.0022(10) -0.0048(10) 0.0024(10)
N3 0.0212(13) 0.0183(13) 0.0158(12) 0.0001(9) -0.0038(10) 0.0026(10)
N4 0.0202(13) 0.0184(13) 0.0165(12) -0.0004(9) -0.0039(10) 0.0003(10)
N5 0.0183(13) 0.0232(13) 0.0159(12) -0.0047(10) -0.0041(10) 0.0005(10)
N6 0.0237(15) 0.0345(17) 0.0223(14) -0.0090(12) -0.0050(11) -0.0049(12)
N7 0.0244(14) 0.0268(15) 0.0152(12) -0.0034(10) -0.0018(10) -0.0003(11)
O1 0.073(3) 0.069(3) 0.0436(19) -0.0318(18) -0.0372(19) 0.023(2)
Cl1 0.0544(8) 0.0745(10) 0.0551(8) 0.0131(7) -0.0207(6) 0.0031(7)
Cl2 0.0579(9) 0.0984(13) 0.0428(7) 0.0023(7) -0.0162(6) -0.0010(8)
Cl3 0.0726(10) 0.0622(9) 0.0653(9) -0.0067(7) -0.0108(8) 0.0093(8)
Cl4 0.0706(12) 0.0777(13) 0.131(2) 0.0043(13) 0.0009(12) -0.0112(10)
Cl5 0.0658(11) 0.0726(12) 0.147(2) -0.0378(13) -0.0102(12) -0.0093(9)
Cl6 0.170(2) 0.0444(8) 0.0628(10) -0.0150(7) 0.0173(12) -0.0294(11)
Ni1 0.01742(19) 0.01690(19) 0.01379(18) -0.00079(14) -0.00393(14) 0.00135(14)
Pd1 0.01985(17) 0.02187(17) 0.01450(15) -0.00179(12) -0.00184(12) -0.00164(12)
I1 0.03041(14) 0.03003(14) 0.04255(16) 0.00145(10) -0.01313(11) 0.00156(10)

loop_
_atom_type_symbol
_atom_type_description
_atom_type_scat_dispersion_real
_atom_type_scat_dispersion_imag
_atom_type_scat_source
C C 0.0033 0.0016 'International Tables Vol C Tables 4.2.6.8 and 6.1.1.4'
H H 0.0000 0.0000 'International Tables Vol C Tables 4.2.6.8 and 6.1.1.4'
N N 0.0061 0.0033 'International Tables Vol C Tables 4.2.6.8 and 6.1.1.4'
O O 0.0106 0.0060 'International Tables Vol C Tables 4.2.6.8 and 6.1.1.4'
Cl Cl 0.1484 0.1585 'International Tables Vol C Tables 4.2.6.8 and 6.1.1.4'
Ni Ni 0.3393 1.1124 'International Tables Vol C Tables 4.2.6.8 and 6.1.1.4'
Pd Pd -0.9988 1.0072 'International Tables Vol C Tables 4.2.6.8 and 6.1.1.4'
I I -0.4742 1.8119 'International Tables Vol C Tables 4.2.6.8 and 6.1.1.4'

loop_
_geom_angle_atom_site_label_1
_geom_angle_atom_site_label_2
_geom_angle_atom_site_label_3
_geom_angle
_geom_angle_site_symmetry_1
_geom_angle_site_symmetry_3
N1 C1 C20 123.6(3) . .
N1 C1 C2 111.5(3) . .
C20 C1 C2 124.8(3) . .
C3 C2 C1 106.3(3) . .
C3 C2 H2 126.8 . .
C1 C2 H2 126.8 . .
C2 C3 C4 107.3(3) . .
C2 C3 H3 126.3 . .
C4 C3 H3 126.3 . .
N1 C4 C5 124.1(3) . .
N1 C4 C3 110.4(3) . .
C5 C4 C3 125.2(3) . .
C6 C5 C4 121.1(3) . .
C6 C5 C21 118.5(3) . .
C4 C5 C21 120.2(3) . .
N2 C6 C5 125.8(3) . .
N2 C6 C7 110.8(3) . .
C5 C6 C7 123.3(3) . .
C8 C7 C6 107.0(3) . .
C8 C7 H7 126.5 . .
C6 C7 H7 126.5 . .
C7 C8 C9 107.4(3) . .
C7 C8 H8 126.3 . .
C9 C8 H8 126.3 . .
C10 C9 N2 125.0(3) . .
C10 C9 C8 124.6(3) . .
N2 C9 C8 109.6(3) . .
C9 C10 C11 120.9(3) . .
C9 C10 C28 120.6(3) . .
C11 C10 C28 118.2(3) . .
N3 C11 C10 125.8(3) . .
N3 C11 C12 110.4(3) . .
C10 C11 C12 123.7(3) . .
C13 C12 C11 107.3(3) . .
C13 C12 H12 126.4 . .
C11 C12 H12 126.4 . .
C12 C13 C14 107.0(3) . .
C12 C13 H13 126.5 . .
C14 C13 H13 126.5 . .
N3 C14 C15 125.5(3) . .
N3 C14 C13 110.1(3) . .
C15 C14 C13 124.2(3) . .
C16 C15 C14 121.7(3) . .
C16 C15 C35 118.5(3) . .
C14 C15 C35 119.6(3) . .
N4 C16 C15 124.4(3) . .
N4 C16 C17 110.7(3) . .
C15 C16 C17 124.8(3) . .
C18 C17 C16 107.6(3) . .
C18 C17 H17 126.2 . .
C16 C17 H17 126.2 . .
C17 C18 C19 106.2(3) . .
C17 C18 H18 126.9 . .
C19 C18 H18 126.9 . .
N4 C19 C20 123.5(3) . .
N4 C19 C18 111.3(3) . .
C20 C19 C18 124.7(3) . .
C1 C20 C19 124.4(3) . .
C1 C20 N5 117.2(3) . .
C19 C20 N5 118.1(3) . .
C22 C21 C26 118.5(3) . .
C22 C21 C5 122.9(3) . .
C26 C21 C5 118.6(3) . .
C23 C22 C21 120.5(4) . .
C23 C22 H22 119.8 . .
C21 C22 H22 119.8 . .
C22 C23 C24 121.3(4) . .
C22 C23 H23 119.3 . .
C24 C23 H23 119.3 . .
C25 C24 C23 117.8(4) . .
C25 C24 C27 121.3(5) . .
C23 C24 C27 120.9(5) . .
C24 C25 C26 121.4(4) . .
C24 C25 H25 119.3 . .
C26 C25 H25 119.3 . .
C25 C26 C21 120.5(4) . .
C25 C26 H26 119.7 . .
C21 C26 H26 119.7 . .
C24 C27 H27A 109.5 . .
C24 C27 H27B 109.5 . .
H27A C27 H27B 109.5 . .
C24 C27 H27C 109.5 . .
H27A C27 H27C 109.5 . .
H27B C27 H27C 109.5 . .
C33 C28 C29 118.2(3) . .
C33 C28 C10 119.8(3) . .
C29 C28 C10 121.9(3) . .
C30 C29 C28 121.9(4) . .
C30 C29 H29 119.0 . .
C28 C29 H29 119.0 . .
C31 C30 C29 119.3(4) . .
C31 C30 H30 120.3 . .
C29 C30 H30 120.3 . .
O1 C31 C30 124.4(4) . .
O1 C31 C32 115.5(4) . .
C30 C31 C32 120.0(4) . .
C33 C32 C31 120.2(4) . .
C33 C32 H32 119.9 . .
C31 C32 H32 119.9 . .
C28 C33 C32 120.2(4) . .
C28 C33 H33 119.9 . .
C32 C33 H33 119.9 . .
O1 C34 H34A 109.5 . .
O1 C34 H34B 109.5 . .
H34A C34 H34B 109.5 . .
O1 C34 H34C 109.5 . .
H34A C34 H34C 109.5 . .
H34B C34 H34C 109.5 . .
C40 C35 C36 117.3(3) . .
C40 C35 C15 122.0(3) . .
C36 C35 C15 120.7(3) . .
C37 C36 C35 121.1(4) . .
C37 C36 H36 119.4 . .
C35 C36 H36 119.4 . .
C36 C37 C38 120.9(4) . .
C36 C37 H37 119.6 . .
C38 C37 H37 119.6 . .
C39 C38 C37 118.1(4) . .
C39 C38 C41 121.9(4) . .
C37 C38 C41 120.0(4) . .
C40 C39 C38 120.9(4) . .
C40 C39 H39 119.6 . .
C38 C39 H39 119.6 . .
C39 C40 C35 121.7(4) . .
C39 C40 H40 119.1 . .
C35 C40 H40 119.1 . .
C38 C41 H41A 109.5 . .
C38 C41 H41B 109.5 . .
H41A C41 H41B 109.5 . .
C38 C41 H41C 109.5 . .
H41A C41 H41C 109.5 . .
H41B C41 H41C 109.5 . .
N5 C42 N7 103.5(3) . .
N5 C42 Pd1 126.9(2) . .
N7 C42 Pd1 129.5(2) . .
N6 C43 N7 112.2(3) . .
N6 C43 H43 123.9 . .
N7 C43 H43 123.9 . .
N7 C44 C45 112.4(3) . .
N7 C44 H44A 109.1 . .
C45 C44 H44A 109.1 . .
N7 C44 H44B 109.1 . .
C45 C44 H44B 109.1 . .
H44A C44 H44B 107.9 . .
C44 C45 C46 114.1(4) . .
C44 C45 H45A 108.7 . .
C46 C45 H45A 108.7 . .
C44 C45 H45B 108.7 . .
C46 C45 H45B 108.7 . .
H45A C45 H45B 107.6 . .
C47 C46 C45 112.2(5) . .
C47 C46 H46A 109.2 . .
C45 C46 H46A 109.2 . .
C47 C46 H46B 109.2 . .
C45 C46 H46B 109.2 . .
H46A C46 H46B 107.9 . .
C46 C47 H47A 109.5 . .
C46 C47 H47B 109.5 . .
H47A C47 H47B 109.5 . .
C46 C47 H47C 109.5 . .
H47A C47 H47C 109.5 . .
H47B C47 H47C 109.5 . .
Cl1 C48 Cl2 110.8(3) . .
Cl1 C48 Cl3 110.2(3) . .
Cl2 C48 Cl3 109.2(3) . .
Cl1 C48 H48 108.8 . .
Cl2 C48 H48 108.8 . .
Cl3 C48 H48 108.8 . .
Cl4 C49 Cl6 110.0(4) . .
Cl4 C49 Cl5 109.5(3) . .
Cl6 C49 Cl5 109.9(4) . .
Cl4 C49 H49 109.1 . .
Cl6 C49 H49 109.1 . .
Cl5 C49 H49 109.1 . .
C1 N1 C4 104.3(3) . .
C1 N1 Ni1 127.5(2) . .
C4 N1 Ni1 128.0(2) . .
C6 N2 C9 105.0(3) . .
C6 N2 Ni1 128.0(2) . .
C9 N2 Ni1 127.0(2) . .
C11 N3 C14 105.0(3) . .
C11 N3 Ni1 127.6(2) . .
C14 N3 Ni1 127.2(2) . .
C19 N4 C16 104.2(3) . .
C19 N4 Ni1 127.0(2) . .
C16 N4 Ni1 128.7(2) . .
C42 N5 N6 114.2(3) . .
C42 N5 C20 125.6(3) . .
N6 N5 C20 120.1(3) . .
C43 N6 N5 102.1(3) . .
C42 N7 C43 108.0(3) . .
C42 N7 C44 125.9(3) . .
C43 N7 C44 126.1(3) . .
C31 O1 C34 116.2(4) . .
N3 Ni1 N2 90.25(12) . .
N3 Ni1 N4 89.77(12) . .
N2 Ni1 N4 178.36(12) . .
N3 Ni1 N1 177.25(12) . .
N2 Ni1 N1 89.45(12) . .
N4 Ni1 N1 90.60(12) . .
C42 Pd1 C42 180.00(15) . 2_656
C42 Pd1 I1 90.58(9) . 2_656
C42 Pd1 I1 89.42(9) 2_656 2_656
C42 Pd1 I1 89.42(9) . .
C42 Pd1 I1 90.58(9) 2_656 .
I1 Pd1 I1 180.0 2_656 .

loop_
_geom_bond_atom_site_label_1
_geom_bond_atom_site_label_2
_geom_bond_distance
_geom_bond_site_symmetry_2
C1 N1 1.375(4) .
C1 C20 1.380(5) .
C1 C2 1.434(4) .
C2 C3 1.354(5) .
C2 H2 0.9500 .
C3 C4 1.431(4) .
C3 H3 0.9500 .
C4 N1 1.392(4) .
C4 C5 1.398(4) .
C5 C6 1.391(5) .
C5 C21 1.488(4) .
C6 N2 1.381(4) .
C6 C7 1.429(5) .
C7 C8 1.349(5) .
C7 H7 0.9500 .
C8 C9 1.439(5) .
C8 H8 0.9500 .
C9 C10 1.389(5) .
C9 N2 1.392(4) .
C10 C11 1.392(5) .
C10 C28 1.487(5) .
C11 N3 1.378(4) .
C11 C12 1.436(5) .
C12 C13 1.341(5) .
C12 H12 0.9500 .
C13 C14 1.439(5) .
C13 H13 0.9500 .
C14 N3 1.383(4) .
C14 C15 1.389(5) .
C15 C16 1.388(5) .
C15 C35 1.493(5) .
C16 N4 1.385(4) .
C16 C17 1.431(5) .
C17 C18 1.345(5) .
C17 H17 0.9500 .
C18 C19 1.440(5) .
C18 H18 0.9500 .
C19 N4 1.380(4) .
C19 C20 1.385(5) .
C20 N5 1.433(4) .
C21 C22 1.395(5) .
C21 C26 1.399(5) .
C22 C23 1.386(5) .
C22 H22 0.9500 .
C23 C24 1.405(7) .
C23 H23 0.9500 .
C24 C25 1.384(6) .
C24 C27 1.507(6) .
C25 C26 1.391(5) .
C25 H25 0.9500 .
C26 H26 0.9500 .
C27 H27A 0.9800 .
C27 H27B 0.9800 .
C27 H27C 0.9800 .
C28 C33 1.390(5) .
C28 C29 1.397(5) .
C29 C30 1.384(5) .
C29 H29 0.9500 .
C30 C31 1.372(6) .
C30 H30 0.9500 .
C31 O1 1.364(5) .
C31 C32 1.399(7) .
C32 C33 1.391(5) .
C32 H32 0.9500 .
C33 H33 0.9500 .
C34 O1 1.453(7) .
C34 H34A 0.9800 .
C34 H34B 0.9800 .
C34 H34C 0.9800 .
C35 C40 1.393(5) .
C35 C36 1.394(5) .
C36 C37 1.389(6) .
C36 H36 0.9500 .
C37 C38 1.394(6) .
C37 H37 0.9500 .
C38 C39 1.386(7) .
C38 C41 1.510(6) .
C39 C40 1.380(5) .
C39 H39 0.9500 .
C40 H40 0.9500 .
C41 H41A 0.9800 .
C41 H41B 0.9800 .
C41 H41C 0.9800 .
C42 N5 1.338(4) .
C42 N7 1.359(4) .
C42 Pd1 2.010(3) .
C43 N6 1.307(5) .
C43 N7 1.371(5) .
C43 H43 0.9500 .
C44 N7 1.474(4) .
C44 C45 1.515(6) .
C44 H44A 0.9900 .
C44 H44B 0.9900 .
C45 C46 1.526(7) .
C45 H45A 0.9900 .
C45 H45B 0.9900 .
C46 C47 1.525(7) .
C46 H46A 0.9900 .
C46 H46B 0.9900 .
C47 H47A 0.9800 .
C47 H47B 0.9800 .
C47 H47C 0.9800 .
C48 Cl1 1.747(5) .
C48 Cl2 1.752(5) .
C48 Cl3 1.760(6) .
C48 H48 1.0000 .
C49 Cl4 1.737(8) .
C49 Cl6 1.757(6) .
C49 Cl5 1.769(7) .
C49 H49 1.0000 .
N1 Ni1 1.932(3) .
N2 Ni1 1.924(3) .
N3 Ni1 1.923(3) .
N4 Ni1 1.924(3) .
N5 N6 1.386(4) .
Pd1 C42 2.010(3) 2_656
Pd1 I1 2.6048(3) 2_656
Pd1 I1 2.6048(3) .

loop_
_geom_torsion_atom_site_label_1
_geom_torsion_atom_site_label_2
_geom_torsion_atom_site_label_3
_geom_torsion_atom_site_label_4
_geom_torsion
_geom_torsion_site_symmetry_4
N1 C1 C2 C3 2.5(4) .
C20 C1 C2 C3 -172.8(3) .
C1 C2 C3 C4 -4.2(4) .
C2 C3 C4 N1 4.7(4) .
C2 C3 C4 C5 -169.0(4) .
N1 C4 C5 C6 -6.1(5) .
C3 C4 C5 C6 166.9(4) .
N1 C4 C5 C21 178.7(3) .
C3 C4 C5 C21 -8.3(6) .
C4 C5 C6 N2 13.2(6) .
C21 C5 C6 N2 -171.6(3) .
C4 C5 C6 C7 -161.7(4) .
C21 C5 C6 C7 13.5(5) .
N2 C6 C7 C8 -0.5(4) .
C5 C6 C7 C8 175.1(4) .
C6 C7 C8 C9 2.7(4) .
C7 C8 C9 C10 166.2(3) .
C7 C8 C9 N2 -4.2(4) .
N2 C9 C10 C11 2.6(5) .
C8 C9 C10 C11 -166.3(3) .
N2 C9 C10 C28 177.4(3) .
C8 C9 C10 C28 8.5(5) .
C9 C10 C11 N3 -13.0(6) .
C28 C10 C11 N3 172.1(3) .
C9 C10 C11 C12 162.2(4) .
C28 C10 C11 C12 -12.7(5) .
N3 C11 C12 C13 0.2(5) .
C10 C11 C12 C13 -175.7(4) .
C11 C12 C13 C14 -2.9(5) .
C12 C13 C14 N3 4.8(5) .
C12 C13 C14 C15 -170.8(4) .
N3 C14 C15 C16 -2.1(6) .
C13 C14 C15 C16 172.9(4) .
N3 C14 C15 C35 -176.7(3) .
C13 C14 C15 C35 -1.7(6) .
C14 C15 C16 N4 9.0(6) .
C35 C15 C16 N4 -176.3(3) .
C14 C15 C16 C17 -166.0(4) .
C35 C15 C16 C17 8.7(5) .
N4 C16 C17 C18 -1.4(4) .
C15 C16 C17 C18 174.2(4) .
C16 C17 C18 C19 2.1(4) .
C17 C18 C19 N4 -2.2(4) .
C17 C18 C19 C20 169.4(3) .
N1 C1 C20 C19 -12.6(5) .
C2 C1 C20 C19 162.1(3) .
N1 C1 C20 N5 173.4(3) .
C2 C1 C20 N5 -11.8(5) .
N4 C19 C20 C1 5.9(5) .
C18 C19 C20 C1 -164.7(3) .
N4 C19 C20 N5 179.8(3) .
C18 C19 C20 N5 9.2(5) .
C6 C5 C21 C22 -113.2(4) .
C4 C5 C21 C22 62.1(5) .
C6 C5 C21 C26 63.6(5) .
C4 C5 C21 C26 -121.1(4) .
C26 C21 C22 C23 -0.1(6) .
C5 C21 C22 C23 176.7(4) .
C21 C22 C23 C24 -0.8(6) .
C22 C23 C24 C25 1.2(6) .
C22 C23 C24 C27 -178.5(5) .
C23 C24 C25 C26 -0.7(6) .
C27 C24 C25 C26 179.0(5) .
C24 C25 C26 C21 -0.2(6) .
C22 C21 C26 C25 0.6(5) .
C5 C21 C26 C25 -176.3(3) .
C9 C10 C28 C33 124.5(4) .
C11 C10 C28 C33 -60.5(5) .
C9 C10 C28 C29 -57.1(5) .
C11 C10 C28 C29 117.9(4) .
C33 C28 C29 C30 -0.1(6) .
C10 C28 C29 C30 -178.6(4) .
C28 C29 C30 C31 -0.1(6) .
C29 C30 C31 O1 -179.6(4) .
C29 C30 C31 C32 -0.4(7) .
O1 C31 C32 C33 -179.6(4) .
C30 C31 C32 C33 1.1(7) .
C29 C28 C33 C32 0.8(6) .
C10 C28 C33 C32 179.3(4) .
C31 C32 C33 C28 -1.3(7) .
C16 C15 C35 C40 -114.2(4) .
C14 C15 C35 C40 60.6(5) .
C16 C15 C35 C36 64.5(5) .
C14 C15 C35 C36 -120.7(4) .
C40 C35 C36 C37 -0.7(6) .
C15 C35 C36 C37 -179.5(4) .
C35 C36 C37 C38 0.5(7) .
C36 C37 C38 C39 -0.1(7) .
C36 C37 C38 C41 179.9(5) .
C37 C38 C39 C40 0.0(7) .
C41 C38 C39 C40 180.0(5) .
C38 C39 C40 C35 -0.3(7) .
C36 C35 C40 C39 0.6(6) .
C15 C35 C40 C39 179.4(4) .
N7 C44 C45 C46 -60.8(5) .
C44 C45 C46 C47 176.6(4) .
C20 C1 N1 C4 175.8(3) .
C2 C1 N1 C4 0.4(4) .
C20 C1 N1 Ni1 0.0(5) .
C2 C1 N1 Ni1 -175.4(2) .
C5 C4 N1 C1 170.8(3) .
C3 C4 N1 C1 -3.1(4) .
C5 C4 N1 Ni1 -13.4(5) .
C3 C4 N1 Ni1 172.7(2) .
C5 C6 N2 C9 -177.5(3) .
C7 C6 N2 C9 -2.1(4) .
C5 C6 N2 Ni1 -0.4(5) .
C7 C6 N2 Ni1 175.1(2) .
C10 C9 N2 C6 -166.6(3) .
C8 C9 N2 C6 3.7(4) .
C10 C9 N2 Ni1 16.2(5) .
C8 C9 N2 Ni1 -173.4(2) .
C10 C11 N3 C14 178.5(3) .
C12 C11 N3 C14 2.8(4) .
C10 C11 N3 Ni1 4.0(5) .
C12 C11 N3 Ni1 -171.7(3) .
C15 C14 N3 C11 171.0(4) .
C13 C14 N3 C11 -4.6(4) .
C15 C14 N3 Ni1 -14.5(5) .
C13 C14 N3 Ni1 169.9(3) .
C20 C19 N4 C16 -170.4(3) .
C18 C19 N4 C16 1.3(4) .
C20 C19 N4 Ni1 13.1(5) .
C18 C19 N4 Ni1 -175.2(2) .
C15 C16 N4 C19 -175.6(3) .
C17 C16 N4 C19 0.0(4) .
C15 C16 N4 Ni1 0.9(5) .
C17 C16 N4 Ni1 176.4(2) .
N7 C42 N5 N6 -0.5(4) .
Pd1 C42 N5 N6 176.9(2) .
N7 C42 N5 C20 176.7(3) .
Pd1 C42 N5 C20 -5.9(5) .
C1 C20 N5 C42 -83.6(4) .
C19 C20 N5 C42 102.1(4) .
C1 C20 N5 N6 93.5(4) .
C19 C20 N5 N6 -80.8(4) .
N7 C43 N6 N5 -0.1(4) .
C42 N5 N6 C43 0.4(4) .
C20 N5 N6 C43 -177.0(3) .
N5 C42 N7 C43 0.4(4) .
Pd1 C42 N7 C43 -176.9(3) .
N5 C42 N7 C44 -178.1(3) .
Pd1 C42 N7 C44 4.6(5) .
N6 C43 N7 C42 -0.2(5) .
N6 C43 N7 C44 178.3(4) .
C45 C44 N7 C42 -73.9(5) .
C45 C44 N7 C43 107.8(4) .
C30 C31 O1 C34 -0.9(8) .
C32 C31 O1 C34 179.9(5) .
C11 N3 Ni1 N2 9.5(3) .
C14 N3 Ni1 N2 -163.8(3) .
C11 N3 Ni1 N4 -168.9(3) .
C14 N3 Ni1 N4 17.8(3) .
C6 N2 Ni1 N3 164.6(3) .
C9 N2 Ni1 N3 -18.8(3) .
C6 N2 Ni1 N1 -12.7(3) .
C9 N2 Ni1 N1 163.9(3) .
C19 N4 Ni1 N3 164.1(3) .
C16 N4 Ni1 N3 -11.5(3) .
C19 N4 Ni1 N1 -18.6(3) .
C16 N4 Ni1 N1 165.7(3) .
C1 N1 Ni1 N2 -166.0(3) .
C4 N1 Ni1 N2 19.2(3) .
C1 N1 Ni1 N4 12.4(3) .
C4 N1 Ni1 N4 -162.4(3) .
N5 C42 Pd1 I1 101.1(3) 2_656
N7 C42 Pd1 I1 -82.2(3) 2_656
N5 C42 Pd1 I1 -78.9(3) .
N7 C42 Pd1 I1 97.8(3) .
